data_7013761
loop_
_publ_author_name
'Mehdoui, Thouraya'
'Berthet, Jean-Claude'
'Thu\'ery, Pierre'
'Ephritikhine, Michel'

_publ_section_title
;
 Lanthanide(III)/actinide(III) differentiation in coordination of azine
 molecules to tris(cyclopentadienyl) complexes of cerium and uranium.
;
_journal_issue 4
_journal_name_full 'Dalton transactions (Cambridge, England : 2003)'
_journal_page_first 579
_journal_page_last 590
_journal_paper_doi 10.1039/b313992a
_journal_year 2004
_chemical_formula_sum 'C33 H47 Ce N2'
_chemical_formula_weight 611.85
_space_group_IT_number 14
_symmetry_cell_setting monoclinic
_symmetry_space_group_name_Hall '-P 2ybc'
_symmetry_space_group_name_H-M 'P 1 21/c 1'
_atom_sites_solution_hydrogens geom
_atom_sites_solution_primary patter
_atom_sites_solution_secondary difmap
_audit_creation_method SHELXL-97
_cell_angle_alpha 90.00
_cell_angle_beta 102.978(3)
_cell_angle_gamma 90.00
_cell_formula_units_Z 8
_cell_length_a 19.9794(10)
_cell_length_b 20.3310(11)
_cell_length_c 15.4327(6)
_cell_measurement_reflns_used 41749
_cell_measurement_temperature 100(2)
_cell_measurement_theta_max 25.68
_cell_measurement_theta_min 2.86
_cell_volume 6108.7(5)
_computing_cell_refinement 'DENZO-SMN (Otwinowski & Minor, 1997)'
_computing_data_collection 'Kappa-CCD software (Nonius B.V., 1998)'
_computing_data_reduction 'DENZO-SMN (Otwinowski & Minor, 1997)'
_computing_molecular_graphics 'SHELXTL (Sheldrick, 1999)'
_computing_publication_material 'SHELXTL (Sheldrick, 1999)'
_computing_structure_refinement 'SHELXL-97 (Sheldrick, 1997)'
_computing_structure_solution 'SHELXS-97 (Sheldrick, 1997)'
_diffrn_ambient_temperature 100(2)
_diffrn_measured_fraction_theta_full 0.996
_diffrn_measured_fraction_theta_max 0.996
_diffrn_measurement_device_type 'Nonius Kappa-CCD'
_diffrn_measurement_method '\f scans'
_diffrn_radiation_monochromator graphite
_diffrn_radiation_source 'fine-focus sealed tube'
_diffrn_radiation_type MoK\a
_diffrn_radiation_wavelength 0.71073
_diffrn_reflns_av_R_equivalents 0.0877
_diffrn_reflns_av_sigmaI/netI 0.0836
_diffrn_reflns_limit_h_max 24
_diffrn_reflns_limit_h_min -24
_diffrn_reflns_limit_k_max 24
_diffrn_reflns_limit_k_min -24
_diffrn_reflns_limit_l_max 18
_diffrn_reflns_limit_l_min -18
_diffrn_reflns_number 41749
_diffrn_reflns_theta_full 25.68
_diffrn_reflns_theta_max 25.68
_diffrn_reflns_theta_min 2.86
_diffrn_standards_decay_% 0
_diffrn_standards_interval_time 0
_exptl_absorpt_coefficient_mu 1.512
_exptl_absorpt_correction_T_max 0.984
_exptl_absorpt_correction_T_min 0.744
_exptl_absorpt_correction_type refdelf
_exptl_absorpt_process_details 'program DELABS from PLATON (Spek, 2000)'
_exptl_crystal_colour 'translucent light orange'
_exptl_crystal_density_diffrn 1.331
_exptl_crystal_density_meas ?
_exptl_crystal_description platelet
_exptl_crystal_F_000 2536
_exptl_crystal_size_max 0.22
_exptl_crystal_size_mid 0.18
_exptl_crystal_size_min 0.03
_refine_diff_density_max 0.612
_refine_diff_density_min -0.633
_refine_diff_density_rms 0.136
_refine_ls_extinction_method none
_refine_ls_goodness_of_fit_ref 0.967
_refine_ls_hydrogen_treatment constr
_refine_ls_matrix_type full
_refine_ls_number_parameters 671
_refine_ls_number_reflns 11544
_refine_ls_number_restraints 0
_refine_ls_restrained_S_all 0.967
_refine_ls_R_factor_all 0.1248
_refine_ls_R_factor_gt 0.0520
_refine_ls_shift/su_max 0.001
_refine_ls_shift/su_mean 0.000
_refine_ls_structure_factor_coef Fsqd
_refine_ls_weighting_details 'calc w=1/[\s^2^(Fo^2^)+(0.0235P)^2^] where P=(Fo^2^+2Fc^2^)/3'
_refine_ls_weighting_scheme calc
_refine_ls_wR_factor_gt 0.0866
_refine_ls_wR_factor_ref 0.1070
_reflns_number_gt 6401
_reflns_number_total 11544
_reflns_threshold_expression >2sigma(I)
_cod_data_source_file b313992a.txt
_cod_data_source_block (Ce,Bu^t^,dimethylpyrazine)
_cod_original_sg_symbol_H-M 'P 21/c'
_cod_database_code 7013761

loop_
_symmetry_equiv_pos_as_xyz
'x, y, z'
'-x, y+1/2, -z+1/2'
'-x, -y, -z'
'x, -y-1/2, z-1/2'

loop_
_atom_site_label
_atom_site_type_symbol
_atom_site_fract_x
_atom_site_fract_y
_atom_site_fract_z
_atom_site_U_iso_or_equiv
_atom_site_adp_type
_atom_site_occupancy
_atom_site_symmetry_multiplicity
_atom_site_calc_flag
_atom_site_refinement_flags
_atom_site_disorder_assembly
_atom_site_disorder_group
Ce1 Ce 0.131529(19) 0.32363(2) 0.78964(2) 0.01512(10) Uani 1 1 d . . .
N1A N 0.0984(3) 0.1955(3) 0.8025(4) 0.0228(14) Uani 1 1 d . . .
N2A N 0.0612(3) 0.0623(3) 0.7966(3) 0.0220(14) Uani 1 1 d . . .
C1A C 0.0057(4) 0.3223(3) 0.6423(4) 0.0186(14) Uani 1 1 d . . .
C2A C 0.0312(4) 0.3878(3) 0.6521(4) 0.0185(16) Uani 1 1 d . . .
H2A H 0.0090 0.4239 0.6697 0.022 Uiso 1 1 calc R . .
C3A C 0.0969(4) 0.3883(3) 0.6301(4) 0.0233(17) Uani 1 1 d . . .
H3A H 0.1260 0.4244 0.6331 0.028 Uiso 1 1 calc R . .
C4A C 0.1098(4) 0.3245(4) 0.6030(4) 0.0218(15) Uani 1 1 d . . .
H4A H 0.1480 0.3114 0.5822 0.026 Uiso 1 1 calc R . .
C5A C 0.0553(4) 0.2841(3) 0.6129(4) 0.0204(16) Uani 1 1 d . . .
H5A H 0.0523 0.2391 0.6018 0.024 Uiso 1 1 calc R . .
C6A C -0.0670(4) 0.2993(4) 0.6420(4) 0.0253(18) Uani 1 1 d . . .
C7A C -0.0671(4) 0.2377(4) 0.7008(5) 0.040(2) Uani 1 1 d . . .
H7A1 H -0.0399 0.2037 0.6823 0.060 Uiso 1 1 calc R . .
H7A2 H -0.1133 0.2224 0.6947 0.060 Uiso 1 1 calc R . .
H7A3 H -0.0480 0.2487 0.7618 0.060 Uiso 1 1 calc R . .
C8A C -0.1036(4) 0.2824(4) 0.5467(4) 0.0291(19) Uani 1 1 d . . .
H8A1 H -0.1019 0.3196 0.5090 0.044 Uiso 1 1 calc R . .
H8A2 H -0.1506 0.2714 0.5449 0.044 Uiso 1 1 calc R . .
H8A3 H -0.0812 0.2456 0.5263 0.044 Uiso 1 1 calc R . .
C9A C -0.1071(4) 0.3533(4) 0.6750(5) 0.037(2) Uani 1 1 d . . .
H9A1 H -0.0864 0.3629 0.7360 0.056 Uiso 1 1 calc R . .
H9A2 H -0.1536 0.3392 0.6702 0.056 Uiso 1 1 calc R . .
H9A3 H -0.1067 0.3921 0.6397 0.056 Uiso 1 1 calc R . .
C10A C 0.1090(4) 0.4314(3) 0.9056(4) 0.0164(16) Uani 1 1 d . . .
C11A C 0.0449(4) 0.4028(3) 0.8716(4) 0.0195(16) Uani 1 1 d . . .
H11A H 0.0086 0.4228 0.8321 0.023 Uiso 1 1 calc R . .
C12A C 0.0438(4) 0.3393(3) 0.9064(4) 0.0257(18) Uani 1 1 d . . .
H12A H 0.0069 0.3103 0.8946 0.031 Uiso 1 1 calc R . .
C13A C 0.1081(4) 0.3274(4) 0.9620(4) 0.0245(17) Uani 1 1 d . . .
H13A H 0.1217 0.2888 0.9934 0.029 Uiso 1 1 calc R . .
C14A C 0.1488(4) 0.3840(3) 0.9620(4) 0.0213(17) Uani 1 1 d . . .
H14A H 0.1939 0.3894 0.9937 0.026 Uiso 1 1 calc R . .
C15A C 0.1291(4) 0.5033(3) 0.8957(4) 0.0264(18) Uani 1 1 d . . .
C16A C 0.2035(4) 0.5173(4) 0.9438(4) 0.0272(18) Uani 1 1 d . . .
H16A H 0.2338 0.4886 0.9214 0.041 Uiso 1 1 calc R . .
H16B H 0.2088 0.5100 1.0065 0.041 Uiso 1 1 calc R . .
H16C H 0.2146 0.5622 0.9338 0.041 Uiso 1 1 calc R . .
C17A C 0.0807(4) 0.5469(3) 0.9364(4) 0.0254(17) Uani 1 1 d . . .
H17A H 0.0945 0.5921 0.9353 0.038 Uiso 1 1 calc R . .
H17B H 0.0830 0.5337 0.9967 0.038 Uiso 1 1 calc R . .
H17C H 0.0344 0.5422 0.9023 0.038 Uiso 1 1 calc R . .
C18A C 0.1187(4) 0.5221(3) 0.7971(4) 0.0310(19) Uani 1 1 d . . .
H18A H 0.1277 0.5682 0.7923 0.046 Uiso 1 1 calc R . .
H18B H 0.0723 0.5127 0.7668 0.046 Uiso 1 1 calc R . .
H18C H 0.1497 0.4971 0.7706 0.046 Uiso 1 1 calc R . .
C19A C 0.2714(4) 0.2618(3) 0.8486(4) 0.0177(16) Uani 1 1 d . . .
C20A C 0.2725(3) 0.3252(3) 0.8838(4) 0.0191(14) Uani 1 1 d . . .
H20A H 0.2786 0.3352 0.9439 0.023 Uiso 1 1 calc R . .
C21A C 0.2631(4) 0.3717(3) 0.8144(4) 0.0184(16) Uani 1 1 d . . .
H21A H 0.2621 0.4171 0.8207 0.022 Uiso 1 1 calc R . .
C22A C 0.2552(4) 0.3367(3) 0.7332(4) 0.0199(16) Uani 1 1 d . . .
H22A H 0.2488 0.3549 0.6767 0.024 Uiso 1 1 calc R . .
C23A C 0.2591(4) 0.2698(3) 0.7543(5) 0.0211(17) Uani 1 1 d . . .
H23A H 0.2544 0.2357 0.7133 0.025 Uiso 1 1 calc R . .
C24A C 0.2959(4) 0.2000(3) 0.9021(4) 0.0210(16) Uani 1 1 d . . .
C25A C 0.3742(4) 0.2078(4) 0.9389(5) 0.034(2) Uani 1 1 d . . .
H25A H 0.3972 0.2074 0.8905 0.050 Uiso 1 1 calc R . .
H25B H 0.3909 0.1721 0.9786 0.050 Uiso 1 1 calc R . .
H25C H 0.3832 0.2488 0.9704 0.050 Uiso 1 1 calc R . .
C26A C 0.2620(4) 0.1938(3) 0.9821(4) 0.034(2) Uani 1 1 d . . .
H26A H 0.2695 0.2336 1.0165 0.051 Uiso 1 1 calc R . .
H26B H 0.2819 0.1574 1.0185 0.051 Uiso 1 1 calc R . .
H26C H 0.2136 0.1867 0.9612 0.051 Uiso 1 1 calc R . .
C27A C 0.2857(4) 0.1373(3) 0.8470(5) 0.0290(19) Uani 1 1 d . . .
H27A H 0.2375 0.1295 0.8250 0.044 Uiso 1 1 calc R . .
H27B H 0.3059 0.1010 0.8833 0.044 Uiso 1 1 calc R . .
H27C H 0.3075 0.1420 0.7978 0.044 Uiso 1 1 calc R . .
C28A C 0.1148(4) 0.1541(3) 0.7444(4) 0.0215(16) Uani 1 1 d . . .
H28A H 0.1393 0.1703 0.7043 0.026 Uiso 1 1 calc R . .
C29A C 0.0974(4) 0.0875(3) 0.7401(4) 0.0198(16) Uani 1 1 d . . .
C30A C 0.0447(4) 0.1047(3) 0.8560(4) 0.0249(18) Uani 1 1 d . . .
C31A C 0.0637(4) 0.1695(4) 0.8600(4) 0.0239(16) Uani 1 1 d . . .
H31A H 0.0524 0.1963 0.9033 0.029 Uiso 1 1 calc R . .
C32A C 0.1207(5) 0.0418(3) 0.6767(5) 0.038(2) Uani 1 1 d . . .
H32A H 0.1668 0.0275 0.7019 0.056 Uiso 1 1 calc R . .
H32B H 0.1196 0.0643 0.6216 0.056 Uiso 1 1 calc R . .
H32C H 0.0908 0.0043 0.6658 0.056 Uiso 1 1 calc R . .
C33A C 0.0008(5) 0.0779(4) 0.9140(5) 0.039(2) Uani 1 1 d . . .
H33A H -0.0461 0.0759 0.8812 0.058 Uiso 1 1 calc R . .
H33B H 0.0039 0.1060 0.9648 0.058 Uiso 1 1 calc R . .
H33C H 0.0162 0.0345 0.9335 0.058 Uiso 1 1 calc R . .
Ce2 Ce 0.37684(2) 0.82450(2) 0.25993(2) 0.01520(10) Uani 1 1 d . . .
N1B N 0.4607(3) 0.7196(3) 0.2875(3) 0.0197(13) Uani 1 1 d . . .
N2B N 0.5272(3) 0.5970(3) 0.2986(3) 0.0220(14) Uani 1 1 d . . .
C1B C 0.4976(4) 0.8924(3) 0.3713(4) 0.0203(16) Uani 1 1 d . . .
C2B C 0.4426(4) 0.9370(3) 0.3527(4) 0.0210(16) Uani 1 1 d . . .
H2B H 0.4408 0.9747 0.3182 0.025 Uiso 1 1 calc R . .
C3B C 0.3907(4) 0.9159(3) 0.3943(4) 0.0205(16) Uani 1 1 d . . .
H3B H 0.3492 0.9371 0.3927 0.025 Uiso 1 1 calc R . .
C4B C 0.4132(4) 0.8564(4) 0.4392(4) 0.0222(17) Uani 1 1 d . . .
H4B H 0.3890 0.8314 0.4723 0.027 Uiso 1 1 calc R . .
C5B C 0.4788(4) 0.8419(3) 0.4247(4) 0.0189(16) Uani 1 1 d . . .
H5B H 0.5053 0.8054 0.4465 0.023 Uiso 1 1 calc R . .
C6B C 0.5702(4) 0.9041(3) 0.3596(4) 0.0230(17) Uani 1 1 d . . .
C7B C 0.6064(4) 0.8406(3) 0.3443(5) 0.031(2) Uani 1 1 d . . .
H7B1 H 0.6050 0.8101 0.3914 0.047 Uiso 1 1 calc R . .
H7B2 H 0.6533 0.8500 0.3434 0.047 Uiso 1 1 calc R . .
H7B3 H 0.5836 0.8217 0.2885 0.047 Uiso 1 1 calc R . .
C8B C 0.6114(4) 0.9354(4) 0.4470(4) 0.0310(19) Uani 1 1 d . . .
H8B1 H 0.5896 0.9756 0.4582 0.046 Uiso 1 1 calc R . .
H8B2 H 0.6574 0.9445 0.4414 0.046 Uiso 1 1 calc R . .
H8B3 H 0.6127 0.9055 0.4955 0.046 Uiso 1 1 calc R . .
C9B C 0.5727(4) 0.9528(3) 0.2839(4) 0.0275(18) Uani 1 1 d . . .
H9B1 H 0.5501 0.9337 0.2281 0.041 Uiso 1 1 calc R . .
H9B2 H 0.6197 0.9621 0.2833 0.041 Uiso 1 1 calc R . .
H9B3 H 0.5499 0.9928 0.2933 0.041 Uiso 1 1 calc R . .
C10B C 0.3415(4) 0.9019(3) 0.0982(4) 0.0174(16) Uani 1 1 d . . .
C11B C 0.4117(4) 0.9125(3) 0.1349(4) 0.0191(16) Uani 1 1 d . . .
H11B H 0.4311 0.9516 0.1599 0.023 Uiso 1 1 calc R . .
C12B C 0.4481(4) 0.8534(3) 0.1272(4) 0.0243(18) Uani 1 1 d . . .
H12B H 0.4952 0.8470 0.1460 0.029 Uiso 1 1 calc R . .
C13B C 0.3997(4) 0.8063(3) 0.0861(4) 0.0206(17) Uani 1 1 d . . .
H13B H 0.4090 0.7629 0.0738 0.025 Uiso 1 1 calc R . .
C14B C 0.3344(4) 0.8365(3) 0.0668(4) 0.0244(18) Uani 1 1 d . . .
H14B H 0.2935 0.8166 0.0381 0.029 Uiso 1 1 calc R . .
C15B C 0.2865(4) 0.9554(3) 0.0822(4) 0.0249(17) Uani 1 1 d . . .
C16B C 0.2135(4) 0.9256(4) 0.0499(5) 0.0303(19) Uani 1 1 d . . .
H16D H 0.2102 0.9042 -0.0063 0.045 Uiso 1 1 calc R . .
H16E H 0.1799 0.9601 0.0434 0.045 Uiso 1 1 calc R . .
H16F H 0.2052 0.8942 0.0928 0.045 Uiso 1 1 calc R . .
C17B C 0.3001(5) 1.0016(4) 0.0088(5) 0.040(2) Uani 1 1 d . . .
H17D H 0.3453 1.0201 0.0270 0.060 Uiso 1 1 calc R . .
H17E H 0.2667 1.0363 -0.0011 0.060 Uiso 1 1 calc R . .
H17F H 0.2968 0.9771 -0.0452 0.060 Uiso 1 1 calc R . .
C18B C 0.2893(4) 0.9961(3) 0.1658(5) 0.0309(19) Uani 1 1 d . . .
H18D H 0.2840 0.9677 0.2135 0.046 Uiso 1 1 calc R . .
H18E H 0.2528 1.0279 0.1547 0.046 Uiso 1 1 calc R . .
H18F H 0.3326 1.0184 0.1819 0.046 Uiso 1 1 calc R . .
C19B C 0.2698(4) 0.7184(3) 0.2364(4) 0.0221(17) Uani 1 1 d . . .
C20B C 0.2398(4) 0.7761(3) 0.1950(4) 0.0224(17) Uani 1 1 d . . .
H20B H 0.2236 0.7818 0.1341 0.027 Uiso 1 1 calc R . .
C21B C 0.2382(3) 0.8234(3) 0.2601(4) 0.0196(14) Uani 1 1 d . . .
H21B H 0.2206 0.8657 0.2496 0.024 Uiso 1 1 calc R . .
C22B C 0.2676(4) 0.7967(3) 0.3435(5) 0.0269(18) Uani 1 1 d . . .
H22B H 0.2720 0.8173 0.3983 0.032 Uiso 1 1 calc R . .
C23B C 0.2888(4) 0.7333(3) 0.3282(4) 0.0204(16) Uani 1 1 d . . .
H23B H 0.3120 0.7049 0.3720 0.024 Uiso 1 1 calc R . .
C24B C 0.2707(4) 0.6529(3) 0.1898(5) 0.0251(17) Uani 1 1 d . . .
C25B C 0.2902(4) 0.5970(3) 0.2589(5) 0.0310(19) Uani 1 1 d . . .
H25D H 0.3363 0.6035 0.2926 0.047 Uiso 1 1 calc R . .
H25E H 0.2871 0.5554 0.2288 0.047 Uiso 1 1 calc R . .
H25F H 0.2592 0.5973 0.2983 0.047 Uiso 1 1 calc R . .
C26B C 0.1977(5) 0.6379(4) 0.1343(5) 0.037(2) Uani 1 1 d . . .
H26D H 0.1652 0.6422 0.1714 0.056 Uiso 1 1 calc R . .
H26E H 0.1962 0.5939 0.1114 0.056 Uiso 1 1 calc R . .
H26F H 0.1863 0.6685 0.0858 0.056 Uiso 1 1 calc R . .
C27B C 0.3191(5) 0.6515(4) 0.1263(5) 0.043(2) Uani 1 1 d . . .
H27D H 0.3060 0.6850 0.0820 0.064 Uiso 1 1 calc R . .
H27E H 0.3166 0.6092 0.0980 0.064 Uiso 1 1 calc R . .
H27F H 0.3653 0.6593 0.1590 0.064 Uiso 1 1 calc R . .
C28B C 0.4594(4) 0.6770(3) 0.3531(4) 0.0206(15) Uani 1 1 d . . .
H28B H 0.4365 0.6891 0.3968 0.025 Uiso 1 1 calc R . .
C29B C 0.4902(4) 0.6159(3) 0.3592(4) 0.0229(17) Uani 1 1 d . . .
C30B C 0.5313(4) 0.6401(3) 0.2346(4) 0.0197(16) Uani 1 1 d . . .
C31B C 0.4989(4) 0.7008(3) 0.2310(4) 0.0210(17) Uani 1 1 d . . .
H31B H 0.5040 0.7301 0.1866 0.025 Uiso 1 1 calc R . .
C32B C 0.4856(4) 0.5678(3) 0.4300(4) 0.0227(17) Uani 1 1 d . . .
H32D H 0.4643 0.5281 0.4035 0.034 Uiso 1 1 calc R . .
H32E H 0.4587 0.5862 0.4684 0.034 Uiso 1 1 calc R . .
H32F H 0.5309 0.5580 0.4641 0.034 Uiso 1 1 calc R . .
C33B C 0.5675(4) 0.6208(3) 0.1638(4) 0.0229(17) Uani 1 1 d . . .
H33D H 0.6019 0.5885 0.1869 0.034 Uiso 1 1 calc R . .
H33E H 0.5888 0.6588 0.1448 0.034 Uiso 1 1 calc R . .
H33F H 0.5349 0.6026 0.1142 0.034 Uiso 1 1 calc R . .

loop_
_atom_site_aniso_label
_atom_site_aniso_U_11
_atom_site_aniso_U_22
_atom_site_aniso_U_33
_atom_site_aniso_U_23
_atom_site_aniso_U_13
_atom_site_aniso_U_12
Ce1 0.0150(2) 0.01548(19) 0.01516(18) -0.00061(18) 0.00400(17) -0.0013(2)
N1A 0.025(4) 0.015(3) 0.027(3) -0.001(2) 0.003(3) 0.005(3)
N2A 0.028(4) 0.018(3) 0.020(3) -0.003(2) 0.004(3) -0.008(3)
C1A 0.025(4) 0.016(3) 0.012(3) 0.003(3) -0.001(3) -0.004(4)
C2A 0.017(4) 0.019(4) 0.018(3) 0.001(3) 0.002(3) 0.006(3)
C3A 0.024(5) 0.026(4) 0.019(4) -0.005(3) 0.002(3) -0.007(4)
C4A 0.023(4) 0.025(3) 0.018(3) -0.009(3) 0.004(3) 0.001(4)
C5A 0.022(5) 0.016(3) 0.022(4) -0.005(3) 0.002(3) 0.001(3)
C6A 0.018(5) 0.041(4) 0.016(3) -0.001(3) 0.001(3) 0.002(4)
C7A 0.017(5) 0.060(6) 0.043(5) 0.004(4) 0.008(4) -0.012(4)
C8A 0.019(5) 0.034(4) 0.032(4) -0.008(4) 0.000(4) -0.002(4)
C9A 0.023(5) 0.055(5) 0.032(4) -0.011(4) 0.003(4) -0.003(4)
C10A 0.025(5) 0.015(3) 0.010(3) -0.002(3) 0.005(3) -0.004(3)
C11A 0.016(4) 0.024(4) 0.016(3) 0.001(3) 0.001(3) 0.000(3)
C12A 0.032(5) 0.016(4) 0.033(4) 0.002(3) 0.015(4) -0.003(3)
C13A 0.032(5) 0.020(3) 0.025(4) 0.003(3) 0.014(3) 0.009(4)
C14A 0.023(5) 0.026(4) 0.015(3) -0.004(3) 0.004(3) 0.000(3)
C15A 0.031(5) 0.026(4) 0.023(4) 0.004(3) 0.006(4) 0.006(4)
C16A 0.027(5) 0.030(4) 0.022(4) -0.003(3) 0.000(3) -0.004(4)
C17A 0.018(5) 0.022(4) 0.033(4) -0.005(3) -0.001(3) 0.005(3)
C18A 0.038(6) 0.023(4) 0.034(4) -0.002(3) 0.011(4) -0.007(4)
C19A 0.010(4) 0.023(4) 0.022(4) 0.004(3) 0.009(3) 0.003(3)
C20A 0.009(4) 0.023(3) 0.025(3) -0.007(3) 0.004(3) 0.001(4)
C21A 0.014(4) 0.019(3) 0.024(4) -0.001(3) 0.007(3) 0.000(3)
C22A 0.014(4) 0.021(4) 0.026(4) 0.001(3) 0.008(3) 0.001(3)
C23A 0.025(5) 0.018(4) 0.024(4) -0.002(3) 0.013(4) 0.003(3)
C24A 0.014(4) 0.029(4) 0.020(3) 0.004(3) 0.003(3) 0.000(3)
C25A 0.024(5) 0.033(4) 0.042(5) 0.010(4) 0.001(4) 0.000(4)
C26A 0.047(6) 0.033(5) 0.025(4) 0.009(3) 0.016(4) 0.009(4)
C27A 0.028(5) 0.022(4) 0.033(4) 0.004(3) 0.000(4) 0.005(4)
C28A 0.019(5) 0.020(3) 0.028(4) 0.011(3) 0.010(3) -0.003(3)
C29A 0.011(4) 0.022(4) 0.027(4) -0.007(3) 0.007(3) -0.002(3)
C30A 0.031(5) 0.026(4) 0.017(3) -0.001(3) 0.004(3) -0.004(4)
C31A 0.027(4) 0.028(4) 0.018(3) 0.001(3) 0.007(3) 0.000(4)
C32A 0.040(6) 0.028(4) 0.050(5) -0.012(4) 0.023(4) -0.006(4)
C33A 0.055(7) 0.035(5) 0.027(4) 0.000(4) 0.011(4) -0.015(4)
Ce2 0.0170(2) 0.01397(19) 0.01510(18) -0.00019(18) 0.00450(17) 0.0001(2)
N1B 0.022(4) 0.017(3) 0.022(3) -0.003(2) 0.009(3) -0.004(3)
N2B 0.026(4) 0.020(3) 0.020(3) 0.001(3) 0.005(3) 0.000(3)
C1B 0.022(5) 0.023(4) 0.016(3) -0.007(3) 0.005(3) -0.001(3)
C2B 0.027(5) 0.014(3) 0.023(4) -0.005(3) 0.007(3) -0.008(3)
C3B 0.012(4) 0.030(4) 0.018(3) -0.012(3) 0.001(3) 0.003(3)
C4B 0.017(5) 0.035(4) 0.015(3) -0.004(3) 0.006(3) -0.003(4)
C5B 0.017(4) 0.021(4) 0.015(3) 0.001(3) -0.004(3) 0.002(3)
C6B 0.025(5) 0.024(4) 0.018(3) 0.006(3) 0.002(3) 0.002(3)
C7B 0.030(5) 0.033(5) 0.034(4) 0.007(3) 0.013(4) 0.009(4)
C8B 0.024(5) 0.037(4) 0.030(4) -0.001(3) 0.002(4) -0.008(4)
C9B 0.018(5) 0.034(4) 0.030(4) 0.009(3) 0.002(3) -0.003(4)
C10B 0.010(4) 0.023(4) 0.020(3) 0.000(3) 0.006(3) -0.001(3)
C11B 0.024(5) 0.015(3) 0.019(3) 0.007(3) 0.004(3) 0.007(3)
C12B 0.031(5) 0.027(4) 0.019(3) 0.003(3) 0.016(4) 0.007(4)
C13B 0.028(5) 0.019(4) 0.015(3) 0.007(3) 0.005(3) 0.001(3)
C14B 0.036(5) 0.024(4) 0.014(3) 0.004(3) 0.008(3) -0.003(4)
C15B 0.029(5) 0.019(4) 0.023(4) 0.001(3) -0.002(3) 0.002(3)
C16B 0.023(5) 0.032(4) 0.029(4) 0.001(3) -0.010(4) 0.008(4)
C17B 0.045(6) 0.028(4) 0.049(5) 0.020(4) 0.015(5) 0.000(4)
C18B 0.022(5) 0.026(4) 0.042(4) -0.004(4) 0.001(4) 0.010(4)
C19B 0.025(5) 0.020(4) 0.023(4) -0.001(3) 0.011(3) -0.010(3)
C20B 0.018(5) 0.030(4) 0.019(4) 0.002(3) 0.003(3) -0.009(3)
C21B 0.018(4) 0.013(3) 0.026(3) -0.005(3) 0.001(3) 0.003(3)
C22B 0.026(5) 0.027(4) 0.033(4) -0.010(3) 0.015(4) -0.012(4)
C23B 0.012(4) 0.026(4) 0.024(4) 0.007(3) 0.006(3) 0.002(3)
C24B 0.025(5) 0.020(4) 0.031(4) -0.006(3) 0.010(4) -0.008(3)
C25B 0.027(5) 0.018(4) 0.046(5) -0.004(3) 0.005(4) 0.001(4)
C26B 0.045(6) 0.031(4) 0.034(4) -0.016(4) 0.004(4) -0.010(4)
C27B 0.054(7) 0.032(4) 0.053(5) -0.019(4) 0.031(5) -0.012(4)
C28B 0.024(4) 0.017(3) 0.020(3) -0.007(3) 0.004(3) -0.005(4)
C29B 0.032(5) 0.017(4) 0.020(3) 0.002(3) 0.006(3) 0.000(3)
C30B 0.016(4) 0.020(4) 0.023(4) 0.000(3) 0.005(3) -0.001(3)
C31B 0.034(5) 0.018(3) 0.012(3) 0.002(3) 0.008(3) 0.002(3)
C32B 0.030(5) 0.022(4) 0.017(3) 0.002(3) 0.008(3) 0.010(3)
C33B 0.020(5) 0.024(4) 0.029(4) 0.002(3) 0.013(3) 0.005(3)

loop_
_atom_type_symbol
_atom_type_description
_atom_type_scat_dispersion_real
_atom_type_scat_dispersion_imag
_atom_type_scat_source
C C 0.0033 0.0016 'International Tables Vol C Tables 4.2.6.8 and 6.1.1.4'
H H 0.0000 0.0000 'International Tables Vol C Tables 4.2.6.8 and 6.1.1.4'
N N 0.0061 0.0033 'International Tables Vol C Tables 4.2.6.8 and 6.1.1.4'
Ce Ce -0.2486 2.6331 'International Tables Vol C Tables 4.2.6.8 and 6.1.1.4'

loop_
_geom_angle_atom_site_label_1
_geom_angle_atom_site_label_2
_geom_angle_atom_site_label_3
_geom_angle
_geom_angle_site_symmetry_1
_geom_angle_site_symmetry_3
_geom_angle_publ_flag
N1A Ce1 C3A 120.75(19) . . ?
N1A Ce1 C21A 125.00(19) . . ?
C3A Ce1 C21A 89.7(2) . . ?
N1A Ce1 C12A 82.19(18) . . ?
C3A Ce1 C12A 117.1(2) . . ?
C21A Ce1 C12A 126.0(2) . . ?
N1A Ce1 C13A 82.01(19) . . ?
C3A Ce1 C13A 141.1(2) . . ?
C21A Ce1 C13A 102.5(2) . . ?
C12A Ce1 C13A 28.9(2) . . ?
N1A Ce1 C22A 111.11(18) . . ?
C3A Ce1 C22A 74.8(2) . . ?
C21A Ce1 C22A 29.51(18) . . ?
C12A Ce1 C22A 155.4(2) . . ?
C13A Ce1 C22A 129.6(2) . . ?
N1A Ce1 C4A 95.58(19) . . ?
C3A Ce1 C4A 29.23(19) . . ?
C21A Ce1 C4A 93.59(19) . . ?
C12A Ce1 C4A 133.1(2) . . ?
C13A Ce1 C4A 161.9(2) . . ?
C22A Ce1 C4A 68.1(2) . . ?
N1A Ce1 C11A 109.10(18) . . ?
C3A Ce1 C11A 94.1(2) . . ?
C21A Ce1 C11A 113.19(19) . . ?
C12A Ce1 C11A 28.60(17) . . ?
C13A Ce1 C11A 47.01(19) . . ?
C22A Ce1 C11A 138.22(19) . . ?
C4A Ce1 C11A 118.7(2) . . ?
N1A Ce1 C20A 101.67(19) . . ?
C3A Ce1 C20A 118.1(2) . . ?
C21A Ce1 C20A 28.97(18) . . ?
C12A Ce1 C20A 111.0(2) . . ?
C13A Ce1 C20A 82.71(19) . . ?
C22A Ce1 C20A 47.42(19) . . ?
C4A Ce1 C20A 115.26(19) . . ?
C11A Ce1 C20A 113.18(19) . . ?
N1A Ce1 C14A 108.87(18) . . ?
C3A Ce1 C14A 125.4(2) . . ?
C21A Ce1 C14A 78.9(2) . . ?
C12A Ce1 C14A 47.1(2) . . ?
C13A Ce1 C14A 28.68(19) . . ?
C22A Ce1 C14A 108.3(2) . . ?
C4A Ce1 C14A 154.4(2) . . ?
C11A Ce1 C14A 46.3(2) . . ?
C20A Ce1 C14A 68.1(2) . . ?
N1A Ce1 C2A 110.40(19) . . ?
C3A Ce1 C2A 29.3(2) . . ?
C21A Ce1 C2A 115.25(19) . . ?
C12A Ce1 C2A 89.4(2) . . ?
C13A Ce1 C2A 116.7(2) . . ?
C22A Ce1 C2A 104.09(19) . . ?
C4A Ce1 C2A 47.31(19) . . ?
C11A Ce1 C2A 71.40(19) . . ?
C20A Ce1 C2A 144.10(19) . . ?
C14A Ce1 C2A 113.97(19) . . ?
N1A Ce1 C5A 73.66(18) . . ?
C3A Ce1 C5A 47.1(2) . . ?
C21A Ce1 C5A 120.58(19) . . ?
C12A Ce1 C5A 111.2(2) . . ?
C13A Ce1 C5A 136.9(2) . . ?
C22A Ce1 C5A 92.68(19) . . ?
C4A Ce1 C5A 28.16(18) . . ?
C11A Ce1 C5A 109.1(2) . . ?
C20A Ce1 C5A 136.31(18) . . ?
C14A Ce1 C5A 155.4(2) . . ?
C2A Ce1 C5A 46.15(18) . . ?
C28A N1A C31A 116.0(6) . . ?
C28A N1A Ce1 117.4(4) . . ?
C31A N1A Ce1 126.5(4) . . ?
C30A N2A C29A 116.3(6) . . ?
C5A C1A C2A 106.9(6) . . ?
C5A C1A C6A 124.5(6) . . ?
C2A C1A C6A 127.2(6) . . ?
C5A C1A Ce1 73.7(4) . . ?
C2A C1A Ce1 72.0(4) . . ?
C6A C1A Ce1 130.0(4) . . ?
C1A C2A C3A 107.9(6) . . ?
C1A C2A Ce1 80.1(4) . . ?
C3A C2A Ce1 69.7(4) . . ?
C4A C3A C2A 107.7(6) . . ?
C4A C3A Ce1 78.4(4) . . ?
C2A C3A Ce1 81.0(4) . . ?
C5A C4A C3A 108.2(6) . . ?
C5A C4A Ce1 80.2(4) . . ?
C3A C4A Ce1 72.4(3) . . ?
C4A C5A C1A 109.3(6) . . ?
C4A C5A Ce1 71.6(4) . . ?
C1A C5A Ce1 78.7(4) . . ?
C9A C6A C1A 110.6(6) . . ?
C9A C6A C8A 108.2(6) . . ?
C1A C6A C8A 108.7(5) . . ?
C9A C6A C7A 108.7(6) . . ?
C1A C6A C7A 111.9(6) . . ?
C8A C6A C7A 108.7(6) . . ?
C11A C10A C14A 106.7(6) . . ?
C11A C10A C15A 126.7(6) . . ?
C14A C10A C15A 126.0(7) . . ?
C11A C10A Ce1 73.3(4) . . ?
C14A C10A Ce1 74.0(3) . . ?
C15A C10A Ce1 125.0(4) . . ?
C12A C11A C10A 109.4(7) . . ?
C12A C11A Ce1 73.4(4) . . ?
C10A C11A Ce1 78.8(4) . . ?
C11A C12A C13A 107.8(7) . . ?
C11A C12A Ce1 78.0(4) . . ?
C13A C12A Ce1 75.7(4) . . ?
C12A C13A C14A 107.9(6) . . ?
C12A C13A Ce1 75.4(4) . . ?
C14A C13A Ce1 78.7(4) . . ?
C13A C14A C10A 108.2(7) . . ?
C13A C14A Ce1 72.6(4) . . ?
C10A C14A Ce1 77.7(3) . . ?
C10A C15A C18A 110.8(6) . . ?
C10A C15A C16A 112.1(6) . . ?
C18A C15A C16A 109.5(6) . . ?
C10A C15A C17A 107.8(6) . . ?
C18A C15A C17A 107.5(6) . . ?
C16A C15A C17A 108.9(6) . . ?
C20A C19A C23A 105.9(5) . . ?
C20A C19A C24A 125.2(6) . . ?
C23A C19A C24A 127.3(6) . . ?
C20A C19A Ce1 70.4(4) . . ?
C23A C19A Ce1 73.1(4) . . ?
C24A C19A Ce1 132.2(4) . . ?
C19A C20A C21A 109.6(6) . . ?
C19A C20A Ce1 82.2(4) . . ?
C21A C20A Ce1 70.9(4) . . ?
C20A C21A C22A 107.8(6) . . ?
C20A C21A Ce1 80.1(4) . . ?
C22A C21A Ce1 77.7(4) . . ?
C23A C22A C21A 107.0(6) . . ?
C23A C22A Ce1 80.9(4) . . ?
C21A C22A Ce1 72.8(4) . . ?
C22A C23A C19A 109.6(6) . . ?
C22A C23A Ce1 71.1(4) . . ?
C19A C23A Ce1 79.1(4) . . ?
C19A C24A C27A 113.7(6) . . ?
C19A C24A C26A 110.9(6) . . ?
C27A C24A C26A 110.7(6) . . ?
C19A C24A C25A 106.8(6) . . ?
C27A C24A C25A 106.7(6) . . ?
C26A C24A C25A 107.6(6) . . ?
N1A C28A C29A 123.5(6) . . ?
N2A C29A C28A 120.0(6) . . ?
N2A C29A C32A 118.5(6) . . ?
C28A C29A C32A 121.5(6) . . ?
N2A C30A C31A 122.5(6) . . ?
N2A C30A C33A 116.1(6) . . ?
C31A C30A C33A 121.3(6) . . ?
N1A C31A C30A 121.7(6) . . ?
N1B Ce2 C3B 117.57(19) . . ?
N1B Ce2 C21B 125.55(19) . . ?
C3B Ce2 C21B 86.4(2) . . ?
N1B Ce2 C4B 90.77(19) . . ?
C3B Ce2 C4B 29.66(19) . . ?
C21B Ce2 C4B 92.2(2) . . ?
N1B Ce2 C12B 83.17(18) . . ?
C3B Ce2 C12B 115.3(2) . . ?
C21B Ce2 C12B 132.3(2) . . ?
C4B Ce2 C12B 128.1(2) . . ?
N1B Ce2 C22B 106.68(19) . . ?
C3B Ce2 C22B 75.4(2) . . ?
C21B Ce2 C22B 28.88(19) . . ?
C4B Ce2 C22B 69.4(2) . . ?
C12B Ce2 C22B 160.7(2) . . ?
N1B Ce2 C11B 111.69(18) . . ?
C3B Ce2 C11B 95.1(2) . . ?
C21B Ce2 C11B 113.9(2) . . ?
C4B Ce2 C11B 118.8(2) . . ?
C12B Ce2 C11B 29.25(18) . . ?
C22B Ce2 C11B 140.3(2) . . ?
N1B Ce2 C13B 79.62(18) . . ?
C3B Ce2 C13B 142.0(2) . . ?
C21B Ce2 C13B 111.8(2) . . ?
C4B Ce2 C13B 155.4(2) . . ?
C12B Ce2 C13B 28.80(19) . . ?
C22B Ce2 C13B 135.0(2) . . ?
C11B Ce2 C13B 47.39(18) . . ?
N1B Ce2 C2B 110.83(19) . . ?
C3B Ce2 C2B 28.91(19) . . ?
C21B Ce2 C2B 110.7(2) . . ?
C4B Ce2 C2B 47.5(2) . . ?
C12B Ce2 C2B 87.0(2) . . ?
C22B Ce2 C2B 104.3(2) . . ?
C11B Ce2 C2B 71.35(19) . . ?
C13B Ce2 C2B 115.07(19) . . ?
N1B Ce2 C20B 107.16(19) . . ?
C3B Ce2 C20B 114.9(2) . . ?
C21B Ce2 C20B 28.58(18) . . ?
C4B Ce2 C20B 116.4(2) . . ?
C12B Ce2 C20B 114.7(2) . . ?
C22B Ce2 C20B 47.0(2) . . ?
C11B Ce2 C20B 109.9(2) . . ?
C13B Ce2 C20B 88.2(2) . . ?
C2B Ce2 C20B 138.2(2) . . ?
N1B Ce2 C10B 126.13(17) . . ?
C3B Ce2 C10B 104.3(2) . . ?
C21B Ce2 C10B 87.41(19) . . ?
C4B Ce2 C10B 133.6(2) . . ?
C12B Ce2 C10B 47.5(2) . . ?
C22B Ce2 C10B 115.9(2) . . ?
C11B Ce2 C10B 28.38(19) . . ?
C13B Ce2 C10B 47.03(18) . . ?
C2B Ce2 C10B 89.61(19) . . ?
C20B Ce2 C10B 81.77(19) . . ?
N1B Ce2 C5B 70.59(17) . . ?
C3B Ce2 C5B 47.5(2) . . ?
C21B Ce2 C5B 120.37(18) . . ?
C4B Ce2 C5B 28.63(19) . . ?
C12B Ce2 C5B 104.1(2) . . ?
C22B Ce2 C5B 95.0(2) . . ?
C11B Ce2 C5B 106.8(2) . . ?
C13B Ce2 C5B 127.8(2) . . ?
C2B Ce2 C5B 46.33(19) . . ?
C20B Ce2 C5B 140.78(19) . . ?
C10B Ce2 C5B 132.52(19) . . ?
C31B N1B C28B 114.7(6) . . ?
C31B N1B Ce2 123.4(4) . . ?
C28B N1B Ce2 121.2(4) . . ?
C30B N2B C29B 116.9(6) . . ?
C2B C1B C5B 106.7(6) . . ?
C2B C1B C6B 126.8(6) . . ?
C5B C1B C6B 124.5(6) . . ?
C2B C1B Ce2 71.6(4) . . ?
C5B C1B Ce2 73.3(4) . . ?
C6B C1B Ce2 132.6(4) . . ?
C3B C2B C1B 109.6(6) . . ?
C3B C2B Ce2 71.4(4) . . ?
C1B C2B Ce2 80.6(4) . . ?
C2B C3B C4B 107.4(6) . . ?
C2B C3B Ce2 79.7(4) . . ?
C4B C3B Ce2 76.1(4) . . ?
C5B C4B C3B 107.8(6) . . ?
C5B C4B Ce2 80.6(4) . . ?
C3B C4B Ce2 74.3(3) . . ?
C4B C5B C1B 108.5(6) . . ?
C4B C5B Ce2 70.7(4) . . ?
C1B C5B Ce2 78.8(4) . . ?
C1B C6B C7B 112.6(6) . . ?
C1B C6B C9B 112.6(6) . . ?
C7B C6B C9B 109.2(6) . . ?
C1B C6B C8B 107.2(5) . . ?
C7B C6B C8B 107.7(6) . . ?
C9B C6B C8B 107.1(6) . . ?
C11B C10B C14B 107.3(6) . . ?
C11B C10B C15B 124.9(6) . . ?
C14B C10B C15B 127.1(7) . . ?
C11B C10B Ce2 73.1(4) . . ?
C14B C10B Ce2 76.8(4) . . ?
C15B C10B Ce2 123.6(4) . . ?
C10B C11B C12B 108.6(6) . . ?
C10B C11B Ce2 78.6(4) . . ?
C12B C11B Ce2 74.4(3) . . ?
C13B C12B C11B 107.4(7) . . ?
C13B C12B Ce2 77.1(4) . . ?
C11B C12B Ce2 76.3(4) . . ?
C12B C13B C14B 108.0(6) . . ?
C12B C13B Ce2 74.1(3) . . ?
C14B C13B Ce2 78.8(4) . . ?
C13B C14B C10B 108.7(7) . . ?
C13B C14B Ce2 72.9(4) . . ?
C10B C14B Ce2 75.2(4) . . ?
C18B C15B C10B 111.3(6) . . ?
C18B C15B C17B 108.2(6) . . ?
C10B C15B C17B 108.3(6) . . ?
C18B C15B C16B 109.6(6) . . ?
C10B C15B C16B 111.3(6) . . ?
C17B C15B C16B 108.0(6) . . ?
C20B C19B C23B 105.5(6) . . ?
C20B C19B C24B 124.5(6) . . ?
C23B C19B C24B 129.4(6) . . ?
C20B C19B Ce2 71.0(4) . . ?
C23B C19B Ce2 72.6(4) . . ?
C24B C19B Ce2 127.2(5) . . ?
C21B C20B C19B 108.9(6) . . ?
C21B C20B Ce2 71.7(4) . . ?
C19B C20B Ce2 81.5(4) . . ?
C20B C21B C22B 108.8(7) . . ?
C20B C21B Ce2 79.7(4) . . ?
C22B C21B Ce2 78.0(4) . . ?
C21B C22B C23B 106.4(6) . . ?
C21B C22B Ce2 73.2(4) . . ?
C23B C22B Ce2 79.2(4) . . ?
C22B C23B C19B 110.1(6) . . ?
C22B C23B Ce2 72.7(4) . . ?
C19B C23B Ce2 79.8(4) . . ?
C19B C24B C27B 113.5(6) . . ?
C19B C24B C25B 110.2(6) . . ?
C27B C24B C25B 109.4(6) . . ?
C19B C24B C26B 108.9(6) . . ?
C27B C24B C26B 107.3(6) . . ?
C25B C24B C26B 107.3(6) . . ?
N1B C28B C29B 123.5(6) . . ?
N2B C29B C28B 120.3(6) . . ?
N2B C29B C32B 116.8(6) . . ?
C28B C29B C32B 122.9(6) . . ?
N2B C30B C31B 120.5(6) . . ?
N2B C30B C33B 119.2(6) . . ?
C31B C30B C33B 120.1(6) . . ?
N1B C31B C30B 123.8(6) . . ?

loop_
_geom_bond_atom_site_label_1
_geom_bond_atom_site_label_2
_geom_bond_distance
_geom_bond_site_symmetry_2
_geom_bond_publ_flag
Ce1 N1A 2.707(5) . ?
Ce1 C3A 2.740(7) . ?
Ce1 C21A 2.749(7) . ?
Ce1 C12A 2.799(7) . ?
Ce1 C13A 2.803(6) . ?
Ce1 C22A 2.811(7) . ?
Ce1 C4A 2.815(6) . ?
Ce1 C11A 2.858(7) . ?
Ce1 C20A 2.865(6) . ?
Ce1 C14A 2.880(6) . ?
Ce1 C2A 2.884(7) . ?
Ce1 C5A 2.923(6) . ?
Ce1 C10A 2.927(7) . ?
Ce1 C23A 2.935(6) . ?
Ce1 C1A 2.987(6) . ?
Ce1 C19A 3.012(7) . ?
N1A C28A 1.322(8) . ?
N1A C31A 1.351(8) . ?
N2A C30A 1.352(8) . ?
N2A C29A 1.353(8) . ?
C1A C5A 1.412(9) . ?
C1A C2A 1.422(9) . ?
C1A C6A 1.526(10) . ?
C2A C3A 1.429(10) . ?
C3A C4A 1.403(9) . ?
C4A C5A 1.400(9) . ?
C6A C9A 1.514(10) . ?
C6A C8A 1.527(9) . ?
C6A C7A 1.546(10) . ?
C10A C11A 1.399(9) . ?
C10A C14A 1.416(9) . ?
C10A C15A 1.532(9) . ?
C11A C12A 1.398(9) . ?
C12A C13A 1.397(10) . ?
C13A C14A 1.409(10) . ?
C15A C18A 1.538(9) . ?
C15A C16A 1.532(10) . ?
C15A C17A 1.545(9) . ?
C19A C20A 1.397(9) . ?
C19A C23A 1.430(8) . ?
C19A C24A 1.522(9) . ?
C20A C21A 1.409(9) . ?
C21A C22A 1.418(9) . ?
C22A C23A 1.397(9) . ?
C24A C27A 1.520(9) . ?
C24A C26A 1.540(9) . ?
C24A C25A 1.549(10) . ?
C28A C29A 1.397(9) . ?
C29A C32A 1.498(9) . ?
C30A C31A 1.369(9) . ?
C30A C33A 1.490(10) . ?
Ce2 N1B 2.685(6) . ?
Ce2 C3B 2.752(6) . ?
Ce2 C21B 2.770(7) . ?
Ce2 C4B 2.775(6) . ?
Ce2 C12B 2.806(6) . ?
Ce2 C22B 2.831(7) . ?
Ce2 C11B 2.830(6) . ?
Ce2 C13B 2.844(6) . ?
Ce2 C2B 2.857(6) . ?
Ce2 C20B 2.870(7) . ?
Ce2 C10B 2.900(6) . ?
Ce2 C5B 2.901(6) . ?
Ce2 C23B 2.912(6) . ?
Ce2 C14B 2.920(7) . ?
Ce2 C1B 2.971(6) . ?
Ce2 C19B 3.002(6) . ?
N1B C31B 1.338(8) . ?
N1B C28B 1.337(8) . ?
N2B C30B 1.335(8) . ?
N2B C29B 1.372(8) . ?
C1B C2B 1.403(10) . ?
C1B C5B 1.420(9) . ?
C1B C6B 1.518(10) . ?
C2B C3B 1.404(9) . ?
C3B C4B 1.415(9) . ?
C4B C5B 1.409(9) . ?
C6B C7B 1.525(9) . ?
C6B C9B 1.540(9) . ?
C6B C8B 1.550(9) . ?
C10B C11B 1.406(10) . ?
C10B C14B 1.410(9) . ?
C10B C15B 1.526(9) . ?
C11B C12B 1.423(9) . ?
C12B C13B 1.406(10) . ?
C13B C14B 1.411(10) . ?
C15B C18B 1.524(9) . ?
C15B C17B 1.542(9) . ?
C15B C16B 1.555(10) . ?
C19B C20B 1.404(10) . ?
C19B C23B 1.414(9) . ?
C19B C24B 1.516(9) . ?
C20B C21B 1.395(9) . ?
C21B C22B 1.398(9) . ?
C22B C23B 1.394(9) . ?
C24B C27B 1.523(10) . ?
C24B C25B 1.548(9) . ?
C24B C26B 1.547(11) . ?
C28B C29B 1.380(9) . ?
C29B C32B 1.484(8) . ?
C30B C31B 1.389(9) . ?
C30B C33B 1.492(8) . ?
